data_7043202
loop_
_publ_author_name
'Cong, Bo-Wen'
'Su, Zhan-Hua'
'Zhao, Zhi-Feng'
'Yu, Bao-Yi'
'Zhao, Wen-Qi'
'Ma, Xiu-Juan'

_publ_section_title
;
 Two unusual 3D honeycomb networks based on Wells--Dawson arsenomolybdates
 with d10 transition-metal-pyrazole connectors
;
_journal_name_full 'Dalton Trans.'
_journal_paper_doi 10.1039/C7DT01240C
_journal_year 2017
_chemical_formula_moiety '3(C6 H8 Ag N4), 0.5(As2 Mo18 O62)'
_chemical_formula_sum 'C18 H24 Ag3 As Mo9 N12 O31'
_chemical_formula_weight 2166.48
_space_group_crystal_system trigonal
_space_group_IT_number 167
_space_group_name_Hall '-R 3 2"c'
_space_group_name_H-M_alt 'R -3 c'
_symmetry_space_group_name_Hall '-R 3 2"c'
_symmetry_space_group_name_H-M 'R -3 c :H'
_atom_sites_solution_hydrogens geom
_atom_sites_solution_primary dual
_audit_creation_date 2017-03-23
_audit_creation_method
;
Olex2 1.2-beta
(compiled 2017.03.14 svn.r3398 for OlexSys, GUI svn.r5328)
;
_audit_update_record
;
2017-03-27 deposited with the CCDC.
2017-05-08 downloaded from the CCDC.
;
_cell_angle_alpha 90
_cell_angle_beta 90
_cell_angle_gamma 120
_cell_formula_units_Z 12
_cell_length_a 22.3450(9)
_cell_length_b 22.3450(9)
_cell_length_c 34.5488(15)
_cell_measurement_reflns_used 8421
_cell_measurement_temperature 296.15
_cell_measurement_theta_max 27.154
_cell_measurement_theta_min 2.413
_cell_volume 14939.1(11)
_computing_cell_refinement 'SAINT V8.18C (?, 2016)'
_computing_data_reduction 'SAINT V8.18C (?, 2016)'
_computing_molecular_graphics 'Olex2 (Dolomanov et al., 2009)'
_computing_publication_material 'Olex2 (Dolomanov et al., 2009)'
_computing_structure_refinement 'ShelXL (Sheldrick, 2015)'
_computing_structure_solution 'ShelXT (Sheldrick, 2015)'
_diffrn_ambient_temperature 296.15
_diffrn_measured_fraction_theta_full 0.997
_diffrn_measured_fraction_theta_max 0.998
_diffrn_measurement_device_type 'Bruker APEX-II CCD'
_diffrn_measurement_method '\f and \w scans'
_diffrn_radiation_type MoK\a
_diffrn_radiation_wavelength 0.71073
_diffrn_reflns_av_R_equivalents 0.0451
_diffrn_reflns_av_unetI/netI 0.0232
_diffrn_reflns_Laue_measured_fraction_full 0.997
_diffrn_reflns_Laue_measured_fraction_max 0.998
_diffrn_reflns_limit_h_max 29
_diffrn_reflns_limit_h_min -29
_diffrn_reflns_limit_k_max 29
_diffrn_reflns_limit_k_min -29
_diffrn_reflns_limit_l_max 45
_diffrn_reflns_limit_l_min -46
_diffrn_reflns_number 38879
_diffrn_reflns_point_group_measured_fraction_full 0.997
_diffrn_reflns_point_group_measured_fraction_max 0.998
_diffrn_reflns_theta_full 25.242
_diffrn_reflns_theta_max 28.277
_diffrn_reflns_theta_min 2.540
_diffrn_standards_number 0
_exptl_absorpt_coefficient_mu 4.094
_exptl_absorpt_correction_T_max 0.7457
_exptl_absorpt_correction_T_min 0.6393
_exptl_absorpt_correction_type multi-scan
_exptl_absorpt_process_details
'SADABS-2014/5 (Bruker,2014/5) was used for absorption correction. wR2(int) was 0.0634 before and 0.0359 after correction. The Ratio of minimum to maximum transmission is 0.8573. The \l/2 correction factor is Not present.'
_exptl_crystal_density_diffrn 2.890
_exptl_crystal_description block
_exptl_crystal_F_000 12192
_exptl_crystal_size_max 0.24
_exptl_crystal_size_mid 0.22
_exptl_crystal_size_min 0.18
_refine_diff_density_max 1.369
_refine_diff_density_min -1.460
_refine_diff_density_rms 0.117
_refine_ls_extinction_method none
_refine_ls_goodness_of_fit_ref 1.026
_refine_ls_hydrogen_treatment constr
_refine_ls_matrix_type full
_refine_ls_number_parameters 251
_refine_ls_number_reflns 4113
_refine_ls_number_restraints 0
_refine_ls_restrained_S_all 1.026
_refine_ls_R_factor_all 0.0534
_refine_ls_R_factor_gt 0.0323
_refine_ls_shift/su_max 0.001
_refine_ls_shift/su_mean 0.000
_refine_ls_structure_factor_coef Fsqd
_refine_ls_weighting_details 'w=1/[\s^2^(Fo^2^)+(0.0209P)^2^+159.0989P] where P=(Fo^2^+2Fc^2^)/3'
_refine_ls_weighting_scheme calc
_refine_ls_wR_factor_gt 0.0638
_refine_ls_wR_factor_ref 0.0734
_reflns_Friedel_coverage 0.000
_reflns_number_gt 3063
_reflns_number_total 4113
_reflns_threshold_expression 'I > 2\s(I)'
_cod_data_source_file c7dt01240c2.cif
_cod_data_source_block 111
_cod_original_cell_volume 14939.1(16)
_cod_database_code 7043202
_shelx_shelxl_version_number 2014/7
_shelx_space_group_comment
;
The symmetry employed for this shelxl refinement is uniquely defined
by the following loop, which should always be used as a source of
symmetry information in preference to the above space-group names.
They are only intended as comments.
;
_shelx_estimated_absorpt_t_max 0.526
_shelx_estimated_absorpt_t_min 0.440
_olex2_refinement_description
;
1. Fixed Uiso
 At 1.2 times of:
  All C(H) groups, All N(H) groups
2. Others
 Fixed Sof: O7(0.5) O7A(0.5) O8(0.5) O8A(0.5) O9(0.5) O9A(0.5)
3.a Aromatic/amide H refined with riding coordinates:
 N2(H2), C1(H1), C2(H2A), C3(H3), N4(H4), C4(H4A), C5(H5), C6(H6)
;
_platon_squeeze_void_probe_radius 1.20
_olex2_submission_special_instructions 'No special instructions were received'

loop_
_space_group_symop_operation_xyz
'x, y, z'
'-y, x-y, z'
'-x+y, -x, z'
'y, x, -z+1/2'
'x-y, -y, -z+1/2'
'-x, -x+y, -z+1/2'
'x+2/3, y+1/3, z+1/3'
'-y+2/3, x-y+1/3, z+1/3'
'-x+y+2/3, -x+1/3, z+1/3'
'y+2/3, x+1/3, -z+5/6'
'x-y+2/3, -y+1/3, -z+5/6'
'-x+2/3, -x+y+1/3, -z+5/6'
'x+1/3, y+2/3, z+2/3'
'-y+1/3, x-y+2/3, z+2/3'
'-x+y+1/3, -x+2/3, z+2/3'
'y+1/3, x+2/3, -z+7/6'
'x-y+1/3, -y+2/3, -z+7/6'
'-x+1/3, -x+y+2/3, -z+7/6'
'-x, -y, -z'
'y, -x+y, -z'
'x-y, x, -z'
'-y, -x, z-1/2'
'-x+y, y, z-1/2'
'x, x-y, z-1/2'
'-x+2/3, -y+1/3, -z+1/3'
'y+2/3, -x+y+1/3, -z+1/3'
'x-y+2/3, x+1/3, -z+1/3'
'-y+2/3, -x+1/3, z-1/6'
'-x+y+2/3, y+1/3, z-1/6'
'x+2/3, x-y+1/3, z-1/6'
'-x+1/3, -y+2/3, -z+2/3'
'y+1/3, -x+y+2/3, -z+2/3'
'x-y+1/3, x+2/3, -z+2/3'
'-y+1/3, -x+2/3, z+1/6'
'-x+y+1/3, y+2/3, z+1/6'
'x+1/3, x-y+2/3, z+1/6'

loop_
_atom_site_label
_atom_site_type_symbol
_atom_site_fract_x
_atom_site_fract_y
_atom_site_fract_z
_atom_site_U_iso_or_equiv
_atom_site_adp_type
_atom_site_occupancy
_atom_site_site_symmetry_order
_atom_site_calc_flag
_atom_site_refinement_flags_posn
_atom_site_refinement_flags_adp
_atom_site_refinement_flags_occupancy
_atom_site_disorder_assembly
_atom_site_disorder_group
Ag1 Ag 0.79874(4) 0.6667 0.4167 0.0789(2) Uani 1 2 d S T P . .
N1 N 0.7855(3) 0.6347(3) 0.47520(16) 0.0745(16) Uani 1 1 d . . . . .
N2 N 0.7679(3) 0.5719(3) 0.4889(2) 0.099(2) Uani 1 1 d . . . . .
H2 H 0.7538 0.5357 0.4747 0.118 Uiso 1 1 calc R . . . .
C1 C 0.8050(4) 0.6740(4) 0.5067(2) 0.091(3) Uani 1 1 d . . . . .
H1 H 0.8208 0.7212 0.5066 0.109 Uiso 1 1 calc R . . . .
C2 C 0.7992(4) 0.6375(4) 0.5390(2) 0.103(3) Uani 1 1 d . . . . .
H2A H 0.8098 0.6538 0.5643 0.124 Uiso 1 1 calc R . . . .
C3 C 0.7749(5) 0.5725(4) 0.5267(3) 0.110(3) Uani 1 1 d . . . . .
H3 H 0.7648 0.5345 0.5422 0.132 Uiso 1 1 calc R . . . .
Ag2 Ag 1.02180(5) 0.35513(5) 0.4167 0.0855(3) Uani 1 2 d S T P . .
N3 N 1.0070(3) 0.3794(3) 0.47345(16) 0.0817(17) Uani 1 1 d . . . . .
N4 N 0.9592(3) 0.3951(4) 0.48395(17) 0.091(2) Uani 1 1 d . . . . .
H4 H 0.9312 0.3982 0.4682 0.109 Uiso 1 1 calc R . . . .
C4 C 0.9603(5) 0.4054(6) 0.5218(2) 0.120(4) Uani 1 1 d . . . . .
H4A H 0.9319 0.4171 0.5355 0.144 Uiso 1 1 calc R . . . .
C5 C 1.0094(5) 0.3957(7) 0.5363(3) 0.146(5) Uani 1 1 d . . . . .
H5 H 1.0227 0.4001 0.5621 0.175 Uiso 1 1 calc R . . . .
C6 C 1.0366(5) 0.3783(6) 0.5063(2) 0.126(4) Uani 1 1 d . . . . .
H6 H 1.0713 0.3671 0.5085 0.152 Uiso 1 1 calc R . . . .
Mo1 Mo 0.80980(2) 0.50191(2) 0.39274(2) 0.04355(12) Uani 1 1 d . . . . .
Mo2 Mo 0.76890(2) 0.39034(2) 0.47850(2) 0.04319(11) Uani 1 1 d . . . . .
Mo3 Mo 0.83670(2) 0.36019(2) 0.38432(2) 0.03793(11) Uani 1 1 d . . . . .
As1 As 0.6667 0.3333 0.39181(2) 0.02569(15) Uani 1 3 d S T P . .
O1 O 0.71479(16) 0.30196(16) 0.50146(9) 0.0409(7) Uani 1 1 d . . . . .
O2 O 0.82996(18) 0.43080(19) 0.51265(10) 0.0544(9) Uani 1 1 d . . . . .
O3 O 0.78700(16) 0.46860(16) 0.44371(9) 0.0384(7) Uani 1 1 d . . . . .
O4 O 0.80890(15) 0.36285(15) 0.44287(9) 0.0384(7) Uani 1 1 d . . . . .
O5 O 0.91315(18) 0.3716(2) 0.39811(10) 0.0593(11) Uani 1 1 d . . . . .
O6 O 0.84539(18) 0.3612(2) 0.33257(10) 0.0651(12) Uani 1 1 d . . . . .
O7 O 0.7484(3) 0.3841(3) 0.38069(14) 0.0239(11) Uani 0.5 1 d . . . A 2
O7A O 0.6967(3) 0.4148(3) 0.37354(14) 0.0241(11) Uani 0.5 1 d . . . A 1
O11 O 0.6667 0.3333 0.44130(14) 0.0323(11) Uani 1 3 d S T P A .
O8 O 0.8731(3) 0.4633(3) 0.39584(16) 0.0278(12) Uani 0.5 1 d . . . A 2
O8A O 0.8342(3) 0.4393(3) 0.37733(16) 0.0316(13) Uani 0.5 1 d . . . A 1
O9 O 0.7290(3) 0.4991(3) 0.38749(17) 0.0279(13) Uani 0.5 1 d . . . A 2
O9A O 0.7424(3) 0.5373(3) 0.39127(17) 0.0290(14) Uani 0.5 1 d . . . A 1
O10 O 0.87380(19) 0.58133(17) 0.40057(11) 0.0583(10) Uani 1 1 d . . . . .

loop_
_atom_site_aniso_label
_atom_site_aniso_U_11
_atom_site_aniso_U_22
_atom_site_aniso_U_33
_atom_site_aniso_U_23
_atom_site_aniso_U_13
_atom_site_aniso_U_12
Ag1 0.0842(4) 0.0664(5) 0.0804(5) -0.0340(4) -0.01701(19) 0.0332(2)
N1 0.070(3) 0.056(3) 0.077(4) -0.034(3) 0.003(3) 0.016(3)
N2 0.109(5) 0.063(4) 0.097(5) -0.037(4) 0.012(4) 0.022(4)
C1 0.106(6) 0.048(4) 0.081(5) -0.032(4) 0.011(4) 0.009(4)
C2 0.108(6) 0.074(5) 0.074(5) -0.027(4) 0.020(4) 0.005(5)
C3 0.134(8) 0.074(5) 0.083(6) -0.013(4) 0.022(5) 0.023(5)
Ag2 0.1100(5) 0.1100(5) 0.0712(5) -0.00213(18) 0.00213(18) 0.0811(6)
N3 0.089(4) 0.121(5) 0.067(3) -0.011(3) -0.015(3) 0.077(4)
N4 0.101(5) 0.140(6) 0.070(4) -0.031(4) -0.030(3) 0.089(5)
C4 0.109(7) 0.212(11) 0.079(5) -0.062(6) -0.034(5) 0.110(8)
C5 0.114(8) 0.280(15) 0.073(5) -0.045(7) -0.044(5) 0.122(10)
C6 0.112(7) 0.251(13) 0.078(5) -0.013(7) -0.029(5) 0.137(9)
Mo1 0.0342(2) 0.0269(2) 0.0588(3) -0.01386(18) 0.00643(19) 0.00718(17)
Mo2 0.0347(2) 0.0491(3) 0.0455(2) -0.00893(19) -0.00697(18) 0.0208(2)
Mo3 0.02492(19) 0.0411(2) 0.0495(2) 0.01456(18) 0.00339(16) 0.01781(17)
As1 0.0213(2) 0.0213(2) 0.0345(4) 0.000 0.000 0.01065(10)
O1 0.0426(18) 0.0425(18) 0.0388(16) 0.0040(14) -0.0015(14) 0.0221(16)
O2 0.047(2) 0.060(2) 0.053(2) -0.0091(18) -0.0132(17) 0.0236(18)
O3 0.0360(17) 0.0346(17) 0.0456(18) -0.0036(14) -0.0004(14) 0.0184(14)
O4 0.0343(17) 0.0358(17) 0.0486(18) 0.0019(14) -0.0002(14) 0.0200(14)
O5 0.043(2) 0.095(3) 0.053(2) -0.028(2) -0.0181(17) 0.044(2)
O6 0.0356(19) 0.117(4) 0.050(2) 0.044(2) 0.0145(16) 0.043(2)
O7 0.023(3) 0.023(3) 0.023(2) -0.002(2) 0.002(2) 0.010(2)
O7A 0.024(3) 0.023(3) 0.025(3) -0.001(2) -0.003(2) 0.011(2)
O11 0.0290(16) 0.0290(16) 0.039(3) 0.000 0.000 0.0145(8)
O8 0.025(3) 0.031(3) 0.027(3) 0.000(2) -0.005(2) 0.014(3)
O8A 0.035(3) 0.037(3) 0.027(3) 0.003(3) 0.000(3) 0.021(3)
O9 0.030(3) 0.025(3) 0.027(3) -0.002(3) -0.002(2) 0.014(3)
O9A 0.033(3) 0.023(3) 0.029(3) -0.007(3) -0.003(2) 0.013(3)
O10 0.051(2) 0.0324(18) 0.066(2) 0.0051(17) -0.0257(18) 0.0024(16)

loop_
_atom_type_symbol
_atom_type_description
_atom_type_scat_dispersion_real
_atom_type_scat_dispersion_imag
_atom_type_scat_source
C C 0.0033 0.0016 'International Tables Vol C Tables 4.2.6.8 and 6.1.1.4'
H H 0.0000 0.0000 'International Tables Vol C Tables 4.2.6.8 and 6.1.1.4'
Ag Ag -0.8971 1.1015 'International Tables Vol C Tables 4.2.6.8 and 6.1.1.4'
As As 0.0499 2.0058 'International Tables Vol C Tables 4.2.6.8 and 6.1.1.4'
Mo Mo -1.6832 0.6857 'International Tables Vol C Tables 4.2.6.8 and 6.1.1.4'
N N 0.0061 0.0033 'International Tables Vol C Tables 4.2.6.8 and 6.1.1.4'
O O 0.0106 0.0060 'International Tables Vol C Tables 4.2.6.8 and 6.1.1.4'

loop_
_geom_angle_atom_site_label_1
_geom_angle_atom_site_label_2
_geom_angle_atom_site_label_3
_geom_angle
_geom_angle_site_symmetry_1
_geom_angle_site_symmetry_3
N1 Ag1 N1 176.7(3) . 11_565
N2 N1 Ag1 127.6(4) . .
C1 N1 Ag1 128.0(5) . .
C1 N1 N2 103.3(6) . .
N1 N2 H2 124.1 . .
C3 N2 N1 111.7(6) . .
C3 N2 H2 124.1 . .
N1 C1 H1 124.0 . .
N1 C1 C2 112.1(7) . .
C2 C1 H1 124.0 . .
C1 C2 H2A 127.5 . .
C3 C2 C1 105.0(7) . .
C3 C2 H2A 127.5 . .
N2 C3 C2 107.9(8) . .
N2 C3 H3 126.1 . .
C2 C3 H3 126.1 . .
N3 Ag2 N3 174.3(4) . 10_545
N4 N3 Ag2 124.9(4) . .
C6 N3 Ag2 130.7(5) . .
C6 N3 N4 104.2(6) . .
N3 N4 H4 124.2 . .
C4 N4 N3 111.5(6) . .
C4 N4 H4 124.2 . .
N4 C4 H4A 126.5 . .
C5 C4 N4 107.0(8) . .
C5 C4 H4A 126.5 . .
C4 C5 H5 126.7 . .
C4 C5 C6 106.6(8) . .
C6 C5 H5 126.7 . .
N3 C6 C5 110.6(7) . .
N3 C6 H6 124.7 . .
C5 C6 H6 124.7 . .
O3 Mo1 O6 165.23(13) . 33_545
O3 Mo1 O7 80.16(15) . .
O3 Mo1 O7A 88.31(16) . .
O3 Mo1 O8 83.60(18) . .
O3 Mo1 O9A 94.1(2) . .
O6 Mo1 O7 85.24(16) 33_545 .
O6 Mo1 O7A 79.08(16) 33_545 .
O8 Mo1 O6 93.6(2) . 33_545
O8 Mo1 O7 70.3(2) . .
O8A Mo1 O3 95.5(2) . .
O8A Mo1 O6 75.7(2) . 33_545
O8A Mo1 O7A 83.9(2) . .
O8A Mo1 O9A 149.7(3) . .
O9 Mo1 O3 90.7(2) . .
O9 Mo1 O6 86.0(2) . 33_545
O9 Mo1 O7 85.9(3) . .
O9 Mo1 O8 156.1(3) . .
O9A Mo1 O6 88.3(2) . 33_545
O9A Mo1 O7A 67.7(2) . .
O10 Mo1 O3 100.92(16) . .
O10 Mo1 O6 93.67(16) . 33_545
O10 Mo1 O7 162.17(19) . .
O10 Mo1 O7A 156.42(18) . .
O10 Mo1 O8 92.0(2) . .
O10 Mo1 O8A 116.3(2) . .
O10 Mo1 O9 111.9(3) . .
O10 Mo1 O9A 89.9(2) . .
O1 Mo2 O1 85.70(19) . 2_655
O1 Mo2 O3 155.58(13) . .
O1 Mo2 O11 74.05(12) . .
O1 Mo2 O11 71.63(11) 2_655 .
O2 Mo2 O1 100.92(16) . .
O2 Mo2 O1 96.63(15) . 2_655
O2 Mo2 O3 101.37(16) . .
O2 Mo2 O4 104.77(16) . .
O2 Mo2 O11 167.33(16) . .
O3 Mo2 O1 81.98(13) . 2_655
O3 Mo2 O11 82.07(11) . .
O4 Mo2 O1 157.87(13) . 2_655
O4 Mo2 O1 95.59(14) . .
O4 Mo2 O3 88.24(13) . .
O4 Mo2 O11 87.43(13) . .
O4 Mo3 O7 75.39(15) . .
O4 Mo3 O7A 84.18(15) . 3_665
O5 Mo3 O4 90.88(15) . .
O5 Mo3 O6 100.75(17) . .
O5 Mo3 O7 156.49(18) . .
O5 Mo3 O7A 158.5(2) . 3_665
O5 Mo3 O8 88.4(2) . .
O5 Mo3 O8A 114.7(2) . .
O5 Mo3 O9 111.7(3) . 3_665
O5 Mo3 O9A 89.8(2) . 3_665
O6 Mo3 O4 167.82(13) . .
O6 Mo3 O7 92.44(17) . .
O6 Mo3 O7A 86.22(16) . 3_665
O6 Mo3 O8 101.4(2) . .
O6 Mo3 O8A 84.9(2) . .
O6 Mo3 O9A 96.8(2) . 3_665
O8 Mo3 O4 75.09(17) . .
O8 Mo3 O7 69.8(2) . .
O8A Mo3 O4 87.00(19) . .
O8A Mo3 O7A 86.0(2) . 3_665
O8A Mo3 O9A 154.8(3) . 3_665
O9 Mo3 O4 83.2(2) 3_665 .
O9 Mo3 O6 95.7(2) 3_665 .
O9 Mo3 O7 85.9(2) 3_665 .
O9 Mo3 O8 150.7(3) 3_665 .
O9A Mo3 O4 86.72(19) 3_665 .
O9A Mo3 O7A 69.1(2) 3_665 3_665
O7 As1 O7 114.71(13) . 2_655
O7 As1 O7 114.71(13) . 3_665
O7 As1 O7 114.71(13) 3_665 2_655
O7 As1 O11 103.52(17) 3_665 .
O7 As1 O11 103.52(17) 2_655 .
O7 As1 O11 103.52(17) . .
O7A As1 O7A 107.26(18) 3_665 2_655
O7A As1 O7A 107.26(18) 2_655 .
O7A As1 O7A 107.26(18) 3_665 .
O11 As1 O7A 111.60(17) . 2_655
O11 As1 O7A 111.60(17) . 3_665
O11 As1 O7A 111.60(17) . .
Mo2 O1 Mo2 121.06(16) . 3_665
Mo1 O3 Mo2 144.05(17) . .
Mo2 O4 Mo3 149.57(17) . .
Mo3 O6 Mo1 168.38(19) . 32
Mo3 O7 Mo1 99.54(19) . .
As1 O7 Mo1 124.3(3) . .
As1 O7 Mo3 128.0(3) . .
Mo3 O7A Mo1 98.13(19) 2_655 .
As1 O7A Mo1 117.1(2) . .
As1 O7A Mo3 122.1(3) . 2_655
Mo2 O11 Mo2 93.22(14) . 2_655
Mo2 O11 Mo2 93.22(14) 3_665 .
Mo2 O11 Mo2 93.22(14) 3_665 2_655
As1 O11 Mo2 122.96(10) . 2_655
As1 O11 Mo2 122.96(10) . 3_665
As1 O11 Mo2 122.96(10) . .
Mo1 O8 Mo3 120.2(3) . .
Mo3 O8A Mo1 151.6(3) . .
Mo1 O9 Mo3 167.5(4) . 2_655
Mo3 O9A Mo1 124.0(3) 2_655 .

loop_
_geom_bond_atom_site_label_1
_geom_bond_atom_site_label_2
_geom_bond_distance
_geom_bond_site_symmetry_2
Ag1 N1 2.116(6) .
Ag1 N1 2.116(6) 11_565
N1 N2 1.339(8) .
N1 C1 1.329(8) .
N2 H2 0.8600 .
N2 C3 1.315(10) .
C1 H1 0.9300 .
C1 C2 1.350(11) .
C2 H2A 0.9300 .
C2 C3 1.340(10) .
C3 H3 0.9300 .
Ag2 N3 2.105(6) 10_545
Ag2 N3 2.105(6) .
N3 N4 1.330(7) .
N3 C6 1.320(9) .
N4 H4 0.8600 .
N4 C4 1.326(9) .
C4 H4A 0.9300 .
C4 C5 1.317(11) .
C5 H5 0.9300 .
C5 C6 1.353(12) .
C6 H6 0.9300 .
Mo1 O3 1.881(3) .
Mo1 O6 2.036(4) 33_545
Mo1 O7 2.318(5) .
Mo1 O7A 2.387(5) .
Mo1 O8 1.996(5) .
Mo1 O8A 1.817(6) .
Mo1 O9 1.783(6) .
Mo1 O9A 2.023(6) .
Mo1 O10 1.652(3) .
Mo2 O1 1.898(3) .
Mo2 O1 2.046(3) 2_655
Mo2 O2 1.684(3) .
Mo2 O3 1.990(3) .
Mo2 O4 1.800(3) .
Mo2 O11 2.363(3) .
Mo3 O4 2.126(3) .
Mo3 O5 1.666(3) .
Mo3 O6 1.798(4) .
Mo3 O7 2.290(5) .
Mo3 O7A 2.326(5) 3_665
Mo3 O8 2.062(6) .
Mo3 O8A 1.813(6) .
Mo3 O9 1.798(6) 3_665
Mo3 O9A 2.010(6) 3_665
As1 O7 1.643(5) .
As1 O7 1.643(5) 2_655
As1 O7 1.643(5) 3_665
As1 O7A 1.714(5) .
As1 O7A 1.714(5) 2_655
As1 O7A 1.714(5) 3_665
As1 O11 1.710(5) .
O1 Mo2 2.046(3) 3_665
O6 Mo1 2.036(4) 32
O7A Mo3 2.326(5) 2_655
O11 Mo2 2.363(3) 2_655
O11 Mo2 2.363(3) 3_665
O9 Mo3 1.798(6) 2_655
O9A Mo3 2.010(6) 2_655

loop_
_platon_squeeze_void_nr
_platon_squeeze_void_average_x
_platon_squeeze_void_average_y
_platon_squeeze_void_average_z
_platon_squeeze_void_volume
_platon_squeeze_void_count_electrons
_platon_squeeze_void_content
1 0.000 0.000 0.250 111 16 ' '
2 0.000 0.000 0.750 111 16 ' '
3 0.333 0.667 0.417 116 17 ' '
4 0.333 0.667 0.917 116 17 ' '
5 0.667 0.333 0.083 118 17 ' '
6 0.667 0.333 0.583 117 17 ' '

loop_
_smtbx_masks_void_nr
_smtbx_masks_void_average_x
_smtbx_masks_void_average_y
_smtbx_masks_void_average_z
_smtbx_masks_void_volume
_smtbx_masks_void_count_electrons
1 0.000 0.000 0.250 142.5 16.0
2 0.000 0.000 0.750 142.5 19.5
3 0.333 0.667 0.417 142.5 19.5
4 0.333 0.667 0.917 142.5 16.0
5 0.667 0.333 0.083 142.5 19.5
6 0.667 0.333 0.583 142.5 16.0
